data_2213940
loop_
_publ_author_name
'Chen, Zhi-Ming'
'Ming, Zhi-Hui'
'Li, Xiao-Chao'
'Yin, Wen-Jing'

_publ_section_title
;
 2-(4-Nitrophenyl)-6-phenyltetrahydropyran-4-one
;
_journal_coeditor_code RN2024
_journal_issue 6
_journal_name_full 'Acta Crystallographica Section E'
_journal_page_first o2998
_journal_page_last o2999
_journal_paper_doi 10.1107/S1600536807024191
_journal_volume 63
_journal_year 2007
_chemical_formula_iupac 'C17 H15 N O4'
_chemical_formula_moiety 'C17 H15 N O4'
_chemical_formula_sum 'C17 H15 N O4'
_chemical_formula_weight 297.10
_chemical_name_systematic
;
2-(4-nitrophenyl)-6-phenyl-tetrahydropyran-4-one
;
_space_group_IT_number 14
_symmetry_cell_setting monoclinic
_symmetry_space_group_name_Hall '-P 2ybc'
_symmetry_space_group_name_H-M 'P 1 21/c 1'
_atom_sites_solution_hydrogens geom
_atom_sites_solution_primary direct
_atom_sites_solution_secondary difmap
_audit_creation_method SHELXL-97
_cell_angle_alpha 90.00
_cell_angle_beta 107.687(2)
_cell_angle_gamma 90.00
_cell_formula_units_Z 4
_cell_length_a 9.2600(9)
_cell_length_b 12.8916(13)
_cell_length_c 12.7775(13)
_cell_measurement_reflns_used 3622
_cell_measurement_temperature 297(2)
_cell_measurement_theta_max 25.69
_cell_measurement_theta_min 2.30
_cell_volume 1453.2(3)
_computing_cell_refinement 'SAINT (Bruker, 1999)'
_computing_data_collection 'SMART (Bruker, 1997)'
_computing_data_reduction SAINT
_computing_molecular_graphics 'PLATON (Spek, 2003)'
_computing_publication_material 'SHELXTL (Bruker, 1997)'
_computing_structure_refinement 'SHELXL97 (Sheldrick, 1997)'
_computing_structure_solution 'SHELXS97 (Sheldrick, 1997)'
_diffrn_ambient_temperature 297(2)
_diffrn_measured_fraction_theta_full 0.981
_diffrn_measured_fraction_theta_max 0.981
_diffrn_measurement_device_type 'Bruker SMART 4K CCD area-detector'
_diffrn_measurement_method '\f and \w scans'
_diffrn_radiation_monochromator graphite
_diffrn_radiation_source 'fine-focus sealed tube'
_diffrn_radiation_type MoK\a
_diffrn_radiation_wavelength 0.71073
_diffrn_reflns_av_R_equivalents 0.0277
_diffrn_reflns_av_sigmaI/netI 0.0273
_diffrn_reflns_limit_h_max 12
_diffrn_reflns_limit_h_min -12
_diffrn_reflns_limit_k_max 16
_diffrn_reflns_limit_k_min -16
_diffrn_reflns_limit_l_max 16
_diffrn_reflns_limit_l_min -16
_diffrn_reflns_number 12630
_diffrn_reflns_theta_full 28.00
_diffrn_reflns_theta_max 28.00
_diffrn_reflns_theta_min 2.30
_diffrn_standards_number 0
_exptl_absorpt_coefficient_mu 0.098
_exptl_absorpt_correction_type none
_exptl_crystal_colour colorless
_exptl_crystal_density_diffrn 1.359
_exptl_crystal_density_method 'not measured'
_exptl_crystal_description block
_exptl_crystal_F_000 624
_exptl_crystal_size_max 0.30
_exptl_crystal_size_mid 0.20
_exptl_crystal_size_min 0.20
_refine_diff_density_max 0.247
_refine_diff_density_min -0.177
_refine_ls_extinction_method none
_refine_ls_goodness_of_fit_ref 1.043
_refine_ls_hydrogen_treatment constr
_refine_ls_matrix_type full
_refine_ls_number_parameters 199
_refine_ls_number_reflns 3439
_refine_ls_number_restraints 0
_refine_ls_restrained_S_all 1.043
_refine_ls_R_factor_all 0.0727
_refine_ls_R_factor_gt 0.0591
_refine_ls_shift/su_max 0.000
_refine_ls_shift/su_mean 0.000
_refine_ls_structure_factor_coef Fsqd
_refine_ls_weighting_details 'calc w=1/[\s^2^(Fo^2^)+(0.0688P)^2^+0.3655P] where P=(Fo^2^+2Fc^2^)/3'
_refine_ls_weighting_scheme calc
_refine_ls_wR_factor_gt 0.1437
_refine_ls_wR_factor_ref 0.1520
_reflns_number_gt 2743
_reflns_number_total 3439
_reflns_threshold_expression I>2\s(I)
_cod_data_source_file rn2024.cif
_cod_data_source_block I
_cod_depositor_comments
;
The following automatic conversions were performed:
'_symmetry_cell_setting' value 'Monoclinic' changed to 'monoclinic'
according to '/home/saulius/struct/CIF-dictionaries/cif_core.dic'
dictionary named 'cif_core.dic' version 2.4.1 from 2010-06-29.

Automatic conversion script
Id: cif_fix_enum 1527 2010-12-29 10:47:43Z saulius 

The following automatic conversions were performed:

'_symmetry_cell_setting' value 'Monoclinic' changed to 'monoclinic'
according to /home/saulius/struct/CIF-dictionaries/cif_core.dic
dictionary named 'cif_core.dic' version 2.4.1 from 2010-06-29.

Automatic conversion script
Id: cif_fix_values 1715 2011-07-08 13:25:40Z adriana 
;
_cod_original_sg_symbol_H-M 'P 21/c'
_cod_database_code 2213940
_cod_database_fobs_code 2213940

loop_
_symmetry_equiv_pos_as_xyz
'x, y, z'
'-x, y+1/2, -z+1/2'
'-x, -y, -z'
'x, -y-1/2, z-1/2'

loop_
_atom_site_type_symbol
_atom_site_label
_atom_site_fract_x
_atom_site_fract_y
_atom_site_fract_z
_atom_site_U_iso_or_equiv
_atom_site_adp_type
_atom_site_calc_flag
_atom_site_refinement_flags
_atom_site_occupancy
C C1 0.3243(2) -0.05513(14) 0.50653(15) 0.0521(4) Uani d . 1
C C2 0.3514(2) -0.04291(16) 0.62812(15) 0.0606(5) Uani d . 1
H H2A 0.4525 -0.0675 0.6669 0.073 Uiso calc R 1
H H2B 0.2796 -0.0859 0.6501 0.073 Uiso calc R 1
C C3 0.33546(18) 0.06908(14) 0.66173(13) 0.0482(4) Uani d . 1
H H3 0.4217 0.1094 0.6547 0.058 Uiso calc R 1
C C4 0.1998(2) 0.01033(14) 0.43415(14) 0.0533(4) Uani d . 1
H H4A 0.1029 -0.0222 0.4271 0.064 Uiso calc R 1
H H4B 0.2120 0.0145 0.3615 0.064 Uiso calc R 1
C C5 0.20058(18) 0.12006(12) 0.48042(12) 0.0427(4) Uani d . 1
H H5 0.2939 0.1552 0.4793 0.051 Uiso calc R 1
C C6 0.06664(18) 0.18476(12) 0.41745(13) 0.0427(4) Uani d . 1
C C7 0.0284(2) 0.19518(16) 0.30406(14) 0.0577(5) Uani d . 1
H H7 0.0859 0.1618 0.2659 0.069 Uiso calc R 1
C C8 -0.0948(2) 0.25493(18) 0.24774(16) 0.0679(6) Uani d . 1
H H8 -0.1205 0.2600 0.1717 0.081 Uiso calc R 1
C C9 -0.1792(2) 0.30658(17) 0.30196(17) 0.0644(5) Uani d . 1
H H9 -0.2616 0.3467 0.2634 0.077 Uiso calc R 1
C C10 -0.1407(2) 0.29846(17) 0.41438(17) 0.0634(5) Uani d . 1
H H10 -0.1968 0.3339 0.4522 0.076 Uiso calc R 1
C C11 -0.0194(2) 0.23804(14) 0.47138(14) 0.0525(4) Uani d . 1
H H11 0.0049 0.2330 0.5474 0.063 Uiso calc R 1
C C12 0.32876(18) 0.07859(13) 0.77805(13) 0.0461(4) Uani d . 1
C C13 0.2117(2) 0.03365(16) 0.80840(15) 0.0599(5) Uani d . 1
H H13 0.1372 -0.0034 0.7566 0.072 Uiso calc R 1
C C14 0.2036(2) 0.04282(16) 0.91396(16) 0.0636(5) Uani d . 1
H H14 0.1245 0.0128 0.9340 0.076 Uiso calc R 1
C C15 0.3157(2) 0.09764(14) 0.98874(14) 0.0561(5) Uani d . 1
C C16 0.4319(2) 0.14434(16) 0.96140(15) 0.0624(5) Uani d . 1
H H16 0.5058 0.1817 1.0134 0.075 Uiso calc R 1
C C17 0.4372(2) 0.13482(16) 0.85523(15) 0.0582(5) Uani d . 1
H H17 0.5149 0.1668 0.8353 0.070 Uiso calc R 1
N N1 0.3074(3) 0.10890(15) 1.10141(14) 0.0788(6) Uani d . 1
O O1 0.39561(16) -0.11576(11) 0.46943(12) 0.0706(4) Uani d . 1
O O2 0.19867(12) 0.11280(9) 0.59157(8) 0.0441(3) Uani d . 1
O O3 0.2121(3) 0.05888(17) 1.12795(16) 0.1248(9) Uani d . 1
O O4 0.3959(3) 0.16859(16) 1.16297(13) 0.1065(7) Uani d . 1

loop_
_atom_site_aniso_label
_atom_site_aniso_U_11
_atom_site_aniso_U_22
_atom_site_aniso_U_33
_atom_site_aniso_U_12
_atom_site_aniso_U_13
_atom_site_aniso_U_23
C1 0.0552(9) 0.0498(9) 0.0525(10) 0.0064(8) 0.0182(8) -0.0071(8)
C2 0.0689(11) 0.0612(11) 0.0485(10) 0.0215(9) 0.0130(8) 0.0009(8)
C3 0.0445(8) 0.0573(10) 0.0416(8) 0.0041(7) 0.0113(7) -0.0030(7)
C4 0.0613(10) 0.0545(10) 0.0427(9) 0.0095(8) 0.0137(8) -0.0073(7)
C5 0.0455(8) 0.0469(8) 0.0392(8) 0.0007(7) 0.0181(6) -0.0031(6)
C6 0.0474(8) 0.0437(8) 0.0408(8) -0.0017(7) 0.0190(6) 0.0020(6)
C7 0.0672(11) 0.0687(12) 0.0449(9) 0.0123(9) 0.0283(8) 0.0069(8)
C8 0.0768(13) 0.0870(15) 0.0437(9) 0.0165(11) 0.0240(9) 0.0213(9)
C9 0.0617(11) 0.0721(13) 0.0623(11) 0.0186(10) 0.0231(9) 0.0251(10)
C10 0.0652(11) 0.0702(12) 0.0624(11) 0.0213(10) 0.0309(9) 0.0094(10)
C11 0.0572(10) 0.0610(11) 0.0430(8) 0.0119(8) 0.0207(7) 0.0039(8)
C12 0.0476(8) 0.0487(9) 0.0399(8) 0.0066(7) 0.0098(7) -0.0014(7)
C13 0.0629(11) 0.0669(12) 0.0465(9) -0.0117(9) 0.0119(8) -0.0083(8)
C14 0.0761(12) 0.0647(12) 0.0558(11) -0.0047(10) 0.0287(10) 0.0015(9)
C15 0.0800(13) 0.0490(10) 0.0379(8) 0.0173(9) 0.0159(8) 0.0034(7)
C16 0.0645(11) 0.0652(12) 0.0484(10) 0.0018(9) 0.0035(8) -0.0126(9)
C17 0.0511(9) 0.0680(12) 0.0528(10) -0.0034(9) 0.0118(8) -0.0062(9)
N1 0.1289(17) 0.0620(11) 0.0462(9) 0.0296(11) 0.0278(11) 0.0051(8)
O1 0.0746(9) 0.0700(9) 0.0684(9) 0.0236(7) 0.0236(7) -0.0135(7)
O2 0.0462(6) 0.0503(6) 0.0362(5) 0.0069(5) 0.0131(4) -0.0023(5)
O3 0.223(3) 0.1018(14) 0.0786(12) -0.0116(16) 0.0883(16) 0.0025(11)
O4 0.1537(18) 0.1072(14) 0.0461(8) 0.0167(13) 0.0115(10) -0.0186(9)

loop_
_atom_type_symbol
_atom_type_description
_atom_type_scat_dispersion_real
_atom_type_scat_dispersion_imag
_atom_type_scat_source
C C 0.0033 0.0016 'International Tables Vol C Tables 4.2.6.8 and 6.1.1.4'
H H 0.0000 0.0000 'International Tables Vol C Tables 4.2.6.8 and 6.1.1.4'
N N 0.0061 0.0033 'International Tables Vol C Tables 4.2.6.8 and 6.1.1.4'
O O 0.0106 0.0060 'International Tables Vol C Tables 4.2.6.8 and 6.1.1.4'

loop_
_geom_angle_atom_site_label_1
_geom_angle_atom_site_label_2
_geom_angle_atom_site_label_3
_geom_angle
O1 C1 C4 122.07(16)
O1 C1 C2 122.21(16)
C4 C1 C2 115.69(14)
C1 C2 C3 112.93(15)
C1 C2 H2A 109.0
C3 C2 H2A 109.0
C1 C2 H2B 109.0
C3 C2 H2B 109.0
H2A C2 H2B 107.8
O2 C3 C12 106.98(13)
O2 C3 C2 109.88(14)
C12 C3 C2 112.94(15)
O2 C3 H3 109.0
C12 C3 H3 109.0
C2 C3 H3 109.0
C1 C4 C5 111.66(14)
C1 C4 H4A 109.3
C5 C4 H4A 109.3
C1 C4 H4B 109.3
C5 C4 H4B 109.3
H4A C4 H4B 107.9
O2 C5 C6 108.06(12)
O2 C5 C4 108.85(13)
C6 C5 C4 113.46(13)
O2 C5 H5 108.8
C6 C5 H5 108.8
C4 C5 H5 108.8
C11 C6 C7 117.91(15)
C11 C6 C5 120.90(14)
C7 C6 C5 121.17(14)
C8 C7 C6 120.34(16)
C8 C7 H7 119.8
C6 C7 H7 119.8
C9 C8 C7 121.08(17)
C9 C8 H8 119.5
C7 C8 H8 119.5
C8 C9 C10 119.12(17)
C8 C9 H9 120.4
C10 C9 H9 120.4
C9 C10 C11 120.38(17)
C9 C10 H10 119.8
C11 C10 H10 119.8
C10 C11 C6 121.15(16)
C10 C11 H11 119.4
C6 C11 H11 119.4
C17 C12 C13 118.76(16)
C17 C12 C3 120.47(16)
C13 C12 C3 120.74(15)
C14 C13 C12 121.22(17)
C14 C13 H13 119.4
C12 C13 H13 119.4
C15 C14 C13 118.05(19)
C15 C14 H14 121.0
C13 C14 H14 121.0
C16 C15 C14 122.39(17)
C16 C15 N1 119.02(19)
C14 C15 N1 118.6(2)
C15 C16 C17 118.57(17)
C15 C16 H16 120.7
C17 C16 H16 120.7
C16 C17 C12 120.99(18)
C16 C17 H17 119.5
C12 C17 H17 119.5
O4 N1 O3 123.6(2)
O4 N1 C15 117.9(2)
O3 N1 C15 118.4(2)
C3 O2 C5 111.95(11)

loop_
_geom_bond_atom_site_label_1
_geom_bond_atom_site_label_2
_geom_bond_distance
C1 O1 1.209(2)
C1 C4 1.499(2)
C1 C2 1.505(2)
C2 C3 1.526(3)
C2 H2A 0.9700
C2 H2B 0.9700
C3 O2 1.4268(19)
C3 C12 1.511(2)
C3 H3 0.9800
C4 C5 1.532(2)
C4 H4A 0.9700
C4 H4B 0.9700
C5 O2 1.4287(18)
C5 C6 1.508(2)
C5 H5 0.9800
C6 C11 1.384(2)
C6 C7 1.390(2)
C7 C8 1.383(3)
C7 H7 0.9300
C8 C9 1.365(3)
C8 H8 0.9300
C9 C10 1.375(3)
C9 H9 0.9300
C10 C11 1.379(2)
C10 H10 0.9300
C11 H11 0.9300
C12 C17 1.380(2)
C12 C13 1.384(3)
C13 C14 1.379(3)
C13 H13 0.9300
C14 C15 1.374(3)
C14 H14 0.9300
C15 C16 1.368(3)
C15 N1 1.472(2)
C16 C17 1.378(3)
C16 H16 0.9300
C17 H17 0.9300
N1 O4 1.221(3)
N1 O3 1.221(3)

loop_
_geom_hbond_atom_site_label_D
_geom_hbond_atom_site_label_H
_geom_hbond_atom_site_label_A
_geom_hbond_site_symmetry_A
_geom_hbond_distance_DH
_geom_hbond_distance_HA
_geom_hbond_distance_DA
_geom_hbond_angle_DHA
C2 H2A O4 3_657 0.97 2.56 3.381(3) 142.8

loop_
_geom_torsion_atom_site_label_1
_geom_torsion_atom_site_label_2
_geom_torsion_atom_site_label_3
_geom_torsion_atom_site_label_4
_geom_torsion
O1 C1 C2 C3 143.35(19)
C4 C1 C2 C3 -38.5(2)
C1 C2 C3 O2 48.2(2)
C1 C2 C3 C12 167.55(15)
O1 C1 C4 C5 -141.13(18)
C2 C1 C4 C5 40.7(2)
C1 C4 C5 O2 -52.95(19)
C1 C4 C5 C6 -173.29(14)
O2 C5 C6 C11 9.6(2)
C4 C5 C6 C11 130.39(17)
O2 C5 C6 C7 -172.27(15)
C4 C5 C6 C7 -51.5(2)
C11 C6 C7 C8 -1.8(3)
C5 C6 C7 C8 -179.94(18)
C6 C7 C8 C9 1.4(3)
C7 C8 C9 C10 -0.2(3)
C8 C9 C10 C11 -0.7(3)
C9 C10 C11 C6 0.3(3)
C7 C6 C11 C10 0.9(3)
C5 C6 C11 C10 179.08(17)
O2 C3 C12 C17 -119.64(17)
C2 C3 C12 C17 119.35(18)
O2 C3 C12 C13 58.5(2)
C2 C3 C12 C13 -62.5(2)
C17 C12 C13 C14 -1.1(3)
C3 C12 C13 C14 -179.27(17)
C12 C13 C14 C15 -0.3(3)
C13 C14 C15 C16 1.2(3)
C13 C14 C15 N1 179.38(17)
C14 C15 C16 C17 -0.7(3)
N1 C15 C16 C17 -178.90(17)
C15 C16 C17 C12 -0.7(3)
C13 C12 C17 C16 1.6(3)
C3 C12 C17 C16 179.77(17)
C16 C15 N1 O4 7.5(3)
C14 C15 N1 O4 -170.69(19)
C16 C15 N1 O3 -173.0(2)
C14 C15 N1 O3 8.8(3)
C12 C3 O2 C5 172.61(13)
C2 C3 O2 C5 -64.45(18)
C6 C5 O2 C3 -169.44(13)
C4 C5 O2 C3 66.93(16)
